data_4510162
loop_
_publ_author_name
'Stokes, Stephen P.'
'Seaton, Colin C.'
'Eccles, Kevin S.'
'Maguire, Anita R.'
'Lawrence, Simon E.'

_publ_section_title
;
 Insight into the Mechanism of Formation of Channel Hydrates via
 Templating
;
_journal_issue 3
_journal_name_full 'Crystal Growth &amp; Design'
_journal_page_first 1158
_journal_paper_doi 10.1021/cg401660h
_journal_volume 14
_journal_year 2014
_chemical_formula_moiety 'C15 H15 N O2 S, 0.5(H2 O), 0.5(H2 O), H2 O'
_chemical_formula_sum 'C15 H19 N O4 S'
_chemical_formula_weight 309.37
_space_group_crystal_system monoclinic
_space_group_IT_number 14
_space_group_name_Hall '-P 2yn'
_space_group_name_H-M_alt 'P 1 21/n 1'
_symmetry_space_group_name_Hall '-P 2yn'
_symmetry_space_group_name_H-M 'P 1 21/n 1'
_atom_sites_solution_hydrogens geom
_atom_sites_solution_primary direct
_atom_sites_solution_secondary difmap
_cell_angle_alpha 90
_cell_angle_beta 104.0000(10)
_cell_angle_gamma 90
_cell_formula_units_Z 4
_cell_length_a 12.8980(6)
_cell_length_b 5.6734(3)
_cell_length_c 22.5802(12)
_cell_measurement_reflns_used 1257
_cell_measurement_temperature 100.(2)
_cell_measurement_theta_max 22.1133
_cell_measurement_theta_min 3.5539
_cell_volume 1603.24(14)
_computing_structure_refinement 'SHELXL-97 (Sheldrick, 2008)'
_computing_structure_solution 'SHELXS-97 (Sheldrick, 2008)'
_diffrn_ambient_temperature 100.(2)
_diffrn_detector_area_resol_mean 8.3333
_diffrn_measured_fraction_theta_full 0.999
_diffrn_measured_fraction_theta_max 0.999
_diffrn_measurement_device_type 'Bruker APEX DUO'
_diffrn_measurement_method '\w and \f scans'
_diffrn_radiation_monochromator graphite
_diffrn_radiation_type MoK\a
_diffrn_radiation_wavelength 0.71073
_diffrn_reflns_av_R_equivalents 0.0646
_diffrn_reflns_av_sigmaI/netI 0.0789
_diffrn_reflns_limit_h_max 16
_diffrn_reflns_limit_h_min -15
_diffrn_reflns_limit_k_max 7
_diffrn_reflns_limit_k_min -6
_diffrn_reflns_limit_l_max 27
_diffrn_reflns_limit_l_min -28
_diffrn_reflns_number 9610
_diffrn_reflns_theta_full 26.36
_diffrn_reflns_theta_max 26.36
_diffrn_reflns_theta_min 1.67
_diffrn_source 'fine-focus sealed tube'
_diffrn_source_type Bruker
_exptl_absorpt_coefficient_mu 0.216
_exptl_absorpt_correction_T_max 0.98
_exptl_absorpt_correction_T_min 0.85
_exptl_absorpt_correction_type multi-scan
_exptl_absorpt_process_details 'SADABS V2008/1 (Bruker AXS)'
_exptl_crystal_colour colourless
_exptl_crystal_density_diffrn 1.282
_exptl_crystal_density_method 'not measured'
_exptl_crystal_description 'Needles '
_exptl_crystal_F_000 656
_exptl_crystal_size_max 0.490
_exptl_crystal_size_mid 0.120
_exptl_crystal_size_min 0.090
_refine_diff_density_max 0.256
_refine_diff_density_min -0.179
_refine_ls_extinction_method none
_refine_ls_goodness_of_fit_ref 0.882
_refine_ls_hydrogen_treatment mixed
_refine_ls_matrix_type full
_refine_ls_number_parameters 208
_refine_ls_number_reflns 3262
_refine_ls_number_restraints 1
_refine_ls_restrained_S_all 0.882
_refine_ls_R_factor_all 0.0848
_refine_ls_R_factor_gt 0.0419
_refine_ls_shift/su_max 0.000
_refine_ls_shift/su_mean 0.000
_refine_ls_structure_factor_coef Fsqd
_refine_ls_weighting_details 'calc w=1/[\s^2^(Fo^2^)+(0.0442P)^2^+0.0000P] where P=(Fo^2^+2Fc^2^)/3'
_refine_ls_weighting_scheme calc
_refine_ls_wR_factor_gt 0.1021
_refine_ls_wR_factor_ref 0.1142
_reflns_number_gt 1798
_reflns_number_total 3262
_reflns_threshold_expression >2sigma(I)
_cod_data_source_file cg401660h_si_002.cif
_cod_data_source_block modafinil_hydrate
_cod_database_code 4510162

loop_
_space_group_symop_operation_xyz
'x, y, z'
'-x+1/2, y+1/2, -z+1/2'
'-x, -y, -z'
'x-1/2, -y-1/2, z-1/2'

loop_
_atom_site_type_symbol
_atom_site_label
_atom_site_fract_x
_atom_site_fract_y
_atom_site_fract_z
_atom_site_U_iso_or_equiv
_atom_site_adp_type
_atom_site_calc_flag
_atom_site_refinement_flags
_atom_site_occupancy
_atom_site_disorder_assembly
_atom_site_disorder_group
C C1 0.32130(18) -0.0578(4) 0.15851(9) 0.0372(6) Uani d . 1.0 . .
C C2 0.2890(2) 0.1415(5) 0.18450(10) 0.0490(7) Uani d . 1.0 . .
H H2 0.3389 0.2642 0.1988 0.059 Uiso calc R 1.0 . .
C C3 0.1848(2) 0.1643(6) 0.18999(11) 0.0589(8) Uani d . 1.0 . .
H H3 0.1635 0.3016 0.208 0.071 Uiso calc R 1.0 . .
C C4 0.1129(2) -0.0114(6) 0.16936(12) 0.0627(9) Uani d . 1.0 . .
H H4 0.0414 0.0039 0.1732 0.075 Uiso calc R 1.0 . .
C C5 0.1430(2) -0.2092(6) 0.14327(12) 0.0608(8) Uani d . 1.0 . .
H H5 0.0924 -0.3308 0.1291 0.073 Uiso calc R 1.0 . .
C C6 0.24690(19) -0.2327(5) 0.13748(10) 0.0481(7) Uani d . 1.0 . .
H H6 0.2672 -0.3698 0.1189 0.058 Uiso calc R 1.0 . .
C C7 0.43458(17) -0.0883(4) 0.15134(9) 0.0378(6) Uani d . 1.0 . .
H H7 0.4357 -0.2278 0.1244 0.045 Uiso calc R 1.0 . .
C C8 0.52045(18) -0.1234(4) 0.20973(10) 0.0379(6) Uani d . 1.0 . .
C C9 0.5848(2) -0.3196(5) 0.21673(11) 0.0505(7) Uani d . 1.0 . .
H H9 0.576 -0.4297 0.1842 0.061 Uiso calc R 1.0 . .
C C10 0.6622(2) -0.3607(5) 0.27015(12) 0.0600(8) Uani d . 1.0 . .
H H10 0.7058 -0.4974 0.2738 0.072 Uiso calc R 1.0 . .
C C11 0.6760(2) -0.2046(6) 0.31776(12) 0.0589(8) Uani d . 1.0 . .
H H11 0.7277 -0.2341 0.3548 0.071 Uiso calc R 1.0 . .
C C12 0.6141(2) -0.0055(6) 0.31123(12) 0.0655(9) Uani d . 1.0 . .
H H12 0.6243 0.1052 0.3437 0.079 Uiso calc R 1.0 . .
C C13 0.5370(2) 0.0360(5) 0.25785(11) 0.0559(8) Uani d . 1.0 . .
H H13 0.4949 0.1751 0.2541 0.067 Uiso calc R 1.0 . .
S S14 0.46893(5) 0.17492(12) 0.11224(2) 0.0426(2) Uani d . 1.0 . .
O O15 0.57658(12) 0.1348(3) 0.09965(7) 0.0577(5) Uani d . 1.0 . .
C C16 0.37377(19) 0.1347(5) 0.03978(9) 0.0444(7) Uani d . 1.0 . .
H H16A 0.3958 0.0013 0.0173 0.053 Uiso calc R 1.0 . .
H H16B 0.3022 0.0996 0.0463 0.053 Uiso calc R 1.0 . .
C C17 0.37032(19) 0.3591(5) 0.00369(11) 0.0465(7) Uani d . 1.0 . .
O O18 0.36998(19) 0.5499(4) 0.02758(8) 0.0748(7) Uani d . 1.0 . .
H H19A 0.376(2) 0.186(3) -0.0667(11) 0.059(10) Uiso d D 1.0 . .
H H19B 0.374(2) 0.474(5) -0.0725(12) 0.065(10) Uiso d . 1.0 . .
N N19 0.3660(2) 0.3326(6) -0.05542(10) 0.0615(7) Uani d D 1.0 . .
O O22 0.0588(9) 0.022(11) 0.9881(7) 0.77(2) Uani d . 1.0 . .
O O21A 0.089(2) 0.362(8) 0.9792(14) 0.24(3) Uani d P 0.23(4) A 1
O O21B 0.0686(13) 0.618(11) 0.9816(10) 0.69(3) Uani d P 0.77(4) A 2

loop_
_atom_site_aniso_label
_atom_site_aniso_U_11
_atom_site_aniso_U_22
_atom_site_aniso_U_33
_atom_site_aniso_U_12
_atom_site_aniso_U_13
_atom_site_aniso_U_23
C1 0.0424(13) 0.0399(15) 0.0290(11) -0.0005(13) 0.0083(10) 0.0038(11)
C2 0.0506(15) 0.0516(19) 0.0455(14) 0.0015(15) 0.0128(11) -0.0037(13)
C3 0.0612(17) 0.070(2) 0.0497(15) 0.0149(18) 0.0212(13) 0.0036(16)
C4 0.0451(16) 0.086(3) 0.0617(18) 0.0108(18) 0.0216(14) 0.0191(18)
C5 0.0455(16) 0.066(2) 0.0698(18) -0.0123(16) 0.0108(13) 0.0114(17)
C6 0.0494(15) 0.0469(18) 0.0483(14) -0.0038(14) 0.0125(12) -0.0004(13)
C7 0.0465(14) 0.0350(15) 0.0332(12) -0.0023(12) 0.0117(10) -0.0040(11)
C8 0.0392(13) 0.0387(16) 0.0381(12) -0.0013(12) 0.0139(10) -0.0010(11)
C9 0.0561(15) 0.0416(17) 0.0527(15) 0.0013(15) 0.0111(12) -0.0045(13)
C10 0.0526(16) 0.053(2) 0.0710(19) 0.0117(15) 0.0087(14) 0.0083(16)
C11 0.0478(16) 0.072(2) 0.0517(16) 0.0009(17) 0.0021(12) 0.0104(16)
C12 0.0649(18) 0.080(3) 0.0463(16) 0.0100(18) 0.0018(14) -0.0152(16)
C13 0.0563(16) 0.058(2) 0.0480(15) 0.0138(15) 0.0018(13) -0.0107(14)
S14 0.0497(4) 0.0426(4) 0.0353(3) -0.0094(3) 0.0097(2) -0.0023(3)
O15 0.0452(10) 0.0787(16) 0.0514(10) -0.0125(10) 0.0159(8) 0.0039(10)
C16 0.0505(14) 0.0466(18) 0.0343(12) -0.0069(13) 0.0067(10) -0.0007(12)
C17 0.0494(15) 0.0508(19) 0.0400(14) -0.0010(15) 0.0122(11) 0.0012(14)
O18 0.1250(19) 0.0444(13) 0.0576(12) 0.0036(13) 0.0269(12) 0.0004(10)
N19 0.0777(17) 0.063(2) 0.0462(14) 0.0044(18) 0.0204(12) 0.0094(15)
O22 0.219(10) 1.82(7) 0.208(14) 0.06(4) -0.052(10) 0.35(3)
O21A 0.134(17) 0.49(9) 0.086(14) 0.10(3) -0.003(10) 0.06(2)
O21B 0.37(2) 1.41(8) 0.191(14) 0.45(5) -0.121(14) -0.37(3)

loop_
_atom_type_symbol
_atom_type_description
_atom_type_scat_dispersion_real
_atom_type_scat_dispersion_imag
_atom_type_scat_source
C C 0.0033 0.0016 'International Tables Vol C Tables 4.2.6.8 and 6.1.1.4'
H H 0.0000 0.0000 'International Tables Vol C Tables 4.2.6.8 and 6.1.1.4'
N N 0.0061 0.0033 'International Tables Vol C Tables 4.2.6.8 and 6.1.1.4'
O O 0.0106 0.0060 'International Tables Vol C Tables 4.2.6.8 and 6.1.1.4'
S S 0.1246 0.1234 'International Tables Vol C Tables 4.2.6.8 and 6.1.1.4'

loop_
_geom_angle_atom_site_label_1
_geom_angle_atom_site_label_2
_geom_angle_atom_site_label_3
_geom_angle
C6 C1 C2 118.5(2)
C6 C1 C7 119.2(2)
C2 C1 C7 122.3(2)
C1 C2 C3 120.8(3)
C1 C2 H2 119.6
C3 C2 H2 119.6
C4 C3 C2 119.7(3)
C4 C3 H3 120.1
C2 C3 H3 120.1
C3 C4 C5 120.4(3)
C3 C4 H4 119.8
C5 C4 H4 119.8
C4 C5 C6 120.1(3)
C4 C5 H5 119.9
C6 C5 H5 119.9
C1 C6 C5 120.4(3)
C1 C6 H6 119.8
C5 C6 H6 119.8
C8 C7 C1 116.21(17)
C8 C7 S14 108.26(15)
C1 C7 S14 107.93(16)
C8 C7 H7 108.1
C1 C7 H7 108.1
S14 C7 H7 108.1
C9 C8 C13 117.6(2)
C9 C8 C7 120.0(2)
C13 C8 C7 122.4(2)
C8 C9 C10 121.6(3)
C8 C9 H9 119.2
C10 C9 H9 119.2
C11 C10 C9 120.2(3)
C11 C10 H10 119.9
C9 C10 H10 119.9
C12 C11 C10 119.1(2)
C12 C11 H11 120.4
C10 C11 H11 120.4
C11 C12 C13 120.7(3)
C11 C12 H12 119.6
C13 C12 H12 119.6
C12 C13 C8 120.8(3)
C12 C13 H13 119.6
C8 C13 H13 119.6
O15 S14 C16 105.45(10)
O15 S14 C7 107.98(11)
C16 S14 C7 98.17(11)
C17 C16 S14 107.93(17)
C17 C16 H16A 110.1
S14 C16 H16A 110.1
C17 C16 H16B 110.1
S14 C16 H16B 110.1
H16A C16 H16B 108.4
O18 C17 N19 123.0(3)
O18 C17 C16 121.2(2)
N19 C17 C16 115.8(3)
C17 N19 H19A 114.7(17)
C17 N19 H19B 110.3(17)
H19A N19 H19B 132.(2)

loop_
_geom_bond_atom_site_label_1
_geom_bond_atom_site_label_2
_geom_bond_site_symmetry_2
_geom_bond_distance
C1 C6 . 1.382(3)
C1 C2 . 1.384(3)
C1 C7 . 1.518(3)
C2 C3 . 1.386(3)
C2 H2 . 0.95
C3 C4 . 1.364(4)
C3 H3 . 0.95
C4 C5 . 1.366(4)
C4 H4 . 0.95
C5 C6 . 1.385(3)
C5 H5 . 0.95
C6 H6 . 0.95
C7 C8 . 1.516(3)
C7 S14 . 1.843(2)
C7 H7 . 1.0
C8 C9 . 1.374(3)
C8 C13 . 1.390(3)
C9 C10 . 1.387(3)
C9 H9 . 0.95
C10 C11 . 1.371(4)
C10 H10 . 0.95
C11 C12 . 1.370(4)
C11 H11 . 0.95
C12 C13 . 1.385(3)
C12 H12 . 0.95
C13 H13 . 0.95
S14 O15 . 1.5005(17)
S14 C16 . 1.807(2)
C16 C17 . 1.507(3)
C16 H16A . 0.99
C16 H16B . 0.99
C17 O18 . 1.210(3)
C17 N19 . 1.331(3)
N19 H19A . 0.889(17)
N19 H19B . 0.91(3)
O22 O22 3_557 1.75(3)

loop_
_geom_hbond_atom_site_label_D
_geom_hbond_atom_site_label_H
_geom_hbond_atom_site_label_A
_geom_hbond_site_symmetry_A
_geom_hbond_distance_DH
_geom_hbond_distance_HA
_geom_hbond_distance_DA
_geom_hbond_angle_DHA
N19 H19A O15 3_655 0.889(17) 2.112(18) 2.989(4) 169.(3)
N19 H19B O15 3_665 0.91(3) 2.43(3) 3.322(4) 168.(2)

loop_
_geom_torsion_atom_site_label_1
_geom_torsion_atom_site_label_2
_geom_torsion_atom_site_label_3
_geom_torsion_atom_site_label_4
_geom_torsion
C6 C1 C2 C3 0.7(3)
C7 C1 C2 C3 179.6(2)
C1 C2 C3 C4 -0.2(4)
C2 C3 C4 C5 -0.1(4)
C3 C4 C5 C6 -0.1(4)
C2 C1 C6 C5 -0.9(3)
C7 C1 C6 C5 -179.8(2)
C4 C5 C6 C1 0.6(4)
C6 C1 C7 C8 -111.7(2)
C2 C1 C7 C8 69.5(3)
C6 C1 C7 S14 126.5(2)
C2 C1 C7 S14 -52.3(2)
C1 C7 C8 C9 123.5(2)
S14 C7 C8 C9 -114.9(2)
C1 C7 C8 C13 -55.9(3)
S14 C7 C8 C13 65.7(3)
C13 C8 C9 C10 1.2(4)
C7 C8 C9 C10 -178.2(2)
C8 C9 C10 C11 0.2(4)
C9 C10 C11 C12 -1.6(4)
C10 C11 C12 C13 1.4(4)
C11 C12 C13 C8 0.1(4)
C9 C8 C13 C12 -1.4(4)
C7 C8 C13 C12 178.0(2)
C8 C7 S14 O15 58.89(17)
C1 C7 S14 O15 -174.55(14)
C8 C7 S14 C16 168.13(16)
C1 C7 S14 C16 -65.32(17)
O15 S14 C16 C17 -80.68(19)
C7 S14 C16 C17 168.03(17)
S14 C16 C17 O18 -42.4(3)
S14 C16 C17 N19 138.7(2)
